data_4088145
loop_
_publ_author_name
'Erickson, Jeremy D.'
'Vasko, Petra'
'Riparetti, Ryan D.'
'Fettinger, James C.'
'Tuononen, Heikki M.'
'Power, Philip P.'

_publ_section_title
;
 Reactions of m-Terphenyl-Stabilized Germylene and Stannylene with Water
 and Methanol: Oxidative Addition versus Arene Elimination and Different
 Reaction Pathways for Alkyl- and Aryl-Substituted Species
;
_journal_issue 24
_journal_name_full Organometallics
_journal_page_first 5785
_journal_paper_doi 10.1021/acs.organomet.5b00884
_journal_volume 34
_journal_year 2015
_chemical_formula_moiety 'C48 H52 Ge O'
_chemical_formula_sum 'C48 H52 Ge O'
_chemical_formula_weight 717.51
_space_group_crystal_system orthorhombic
_space_group_IT_number 43
_space_group_name_Hall 'F 2 -2d'
_space_group_name_H-M_alt 'F d d 2'
_atom_sites_solution_hydrogens mixed
_audit_creation_method SHELXL-2014/7
_cell_angle_alpha 90
_cell_angle_beta 90
_cell_angle_gamma 90
_cell_formula_units_Z 8
_cell_length_a 20.8625(8)
_cell_length_b 44.3655(16)
_cell_length_c 8.2014(3)
_cell_measurement_reflns_used 8192
_cell_measurement_temperature 90(2)
_cell_measurement_theta_max 72.87
_cell_measurement_theta_min 4.68
_cell_volume 7591.0(5)
_computing_cell_refinement 'SAINT (8.34a) (Bruker, 2013)'
_computing_data_collection 'Apex2 (2014.9-1) (Bruker, 2014)'
_computing_data_reduction 'SAINT (8.34a) (Bruker, 2013)'
_computing_molecular_graphics 'Bruker SHELXTL'
_computing_publication_material 'Bruker SHELXTL'
_computing_structure_refinement 'SHELXL-2014/7 (Sheldrick, 2014)'
_computing_structure_solution 'SHELXT (Sheldrick, 2014)'
_diffrn_ambient_temperature 90(2)
_diffrn_measured_fraction_theta_full 0.990
_diffrn_measured_fraction_theta_max 0.989
_diffrn_measurement_device_type 'Bruker APEX-II CCD'
_diffrn_measurement_method '\f and \w scans'
_diffrn_radiation_type CuK\a
_diffrn_radiation_wavelength 1.54178
_diffrn_reflns_av_R_equivalents 0.0278
_diffrn_reflns_av_unetI/netI 0.0302
_diffrn_reflns_Laue_measured_fraction_full 0.990
_diffrn_reflns_Laue_measured_fraction_max 0.989
_diffrn_reflns_limit_h_max 25
_diffrn_reflns_limit_h_min -25
_diffrn_reflns_limit_k_max 52
_diffrn_reflns_limit_k_min -53
_diffrn_reflns_limit_l_max 9
_diffrn_reflns_limit_l_min -8
_diffrn_reflns_number 9021
_diffrn_reflns_point_group_measured_fraction_full 0.902
_diffrn_reflns_point_group_measured_fraction_max 0.900
_diffrn_reflns_theta_full 67.679
_diffrn_reflns_theta_max 68.561
_diffrn_reflns_theta_min 4.684
_exptl_absorpt_coefficient_mu 1.354
_exptl_absorpt_correction_T_max 0.9960
_exptl_absorpt_correction_T_min 0.7866
_exptl_absorpt_correction_type numerical
_exptl_absorpt_process_details 'SADABS 2014/3 (Sheldrick, 2014)'
_exptl_crystal_colour Colorless
_exptl_crystal_density_diffrn 1.256
_exptl_crystal_description Rod
_exptl_crystal_F_000 3040
_exptl_crystal_size_max 0.402
_exptl_crystal_size_mid 0.033
_exptl_crystal_size_min 0.032
_refine_diff_density_max 0.233
_refine_diff_density_min -0.647
_refine_diff_density_rms 0.040
_refine_ls_abs_structure_details
; 
 Flack x determined using 1215 quotients [(I+)-(I-)]/[(I+)+(I-)] 
 (Parsons, Flack and Wagner, Acta Cryst. B69 (2013) 249-259). 
;
_refine_ls_abs_structure_Flack -0.01(3)
_refine_ls_extinction_method none
_refine_ls_goodness_of_fit_ref 1.047
_refine_ls_hydrogen_treatment mixed
_refine_ls_matrix_type full
_refine_ls_number_parameters 270
_refine_ls_number_reflns 3154
_refine_ls_number_restraints 10
_refine_ls_restrained_S_all 1.048
_refine_ls_R_factor_all 0.0320
_refine_ls_R_factor_gt 0.0310
_refine_ls_shift/su_max 0.001
_refine_ls_shift/su_mean 0.000
_refine_ls_structure_factor_coef Fsqd
_refine_ls_weighting_details 'w=1/[\s^2^(Fo^2^)+(0.0524P)^2^+6.3584P] where P=(Fo^2^+2Fc^2^)/3'
_refine_ls_weighting_scheme calc
_refine_ls_wR_factor_gt 0.0782
_refine_ls_wR_factor_ref 0.0788
_reflns_Friedel_coverage 0.692
_reflns_Friedel_fraction_full 0.801
_reflns_Friedel_fraction_max 0.797
_reflns_number_gt 3074
_reflns_number_total 3154
_reflns_threshold_expression 'I > 2\s(I)'
_cod_data_source_file om5b00884_si_003.cif
_cod_data_source_block JFE36FFMI
_cod_depositor_comments
;
The following automatic conversions were performed:

data item '_exptl_absorpt_correction_type' value 'Numerical' was
changed to 'numerical' in accordance with the
/home/saulius/struct/COD-crude-data/automatic-downloads/DataCite-retrospective/ACS/depositions/lib/dictionaries/cif_core.dic
dictionary named 'cif_core.dic' version 2.4.2 last updated on
2011-04-26.

Automatic conversion script
Id: cif_fix_values 6909 2019-04-08 15:41:33Z antanas 
;
_cod_database_code 4088145
_shelx_shelxl_version_number 2014/7
_shelx_space_group_comment
; 
The symmetry employed for this shelxl refinement is uniquely defined 
by the following loop, which should always be used as a source of 
symmetry information in preference to the above space-group names. 
They are only intended as comments. 
;
_shelx_estimated_absorpt_t_min 0.612
_shelx_estimated_absorpt_t_max 0.958

loop_
_space_group_symop_operation_xyz
'x, y, z'
'-x, -y, z'
'x+1/4, -y+1/4, z+1/4'
'-x+1/4, y+1/4, z+1/4'
'x, y+1/2, z+1/2'
'-x, -y+1/2, z+1/2'
'x+1/4, -y+3/4, z+3/4'
'-x+1/4, y+3/4, z+3/4'
'x+1/2, y, z+1/2'
'-x+1/2, -y, z+1/2'
'x+3/4, -y+1/4, z+3/4'
'-x+3/4, y+1/4, z+3/4'
'x+1/2, y+1/2, z'
'-x+1/2, -y+1/2, z'
'x+3/4, -y+3/4, z+1/4'
'-x+3/4, y+3/4, z+1/4'

loop_
_atom_site_label
_atom_site_type_symbol
_atom_site_fract_x
_atom_site_fract_y
_atom_site_fract_z
_atom_site_U_iso_or_equiv
_atom_site_adp_type
_atom_site_occupancy
_atom_site_site_symmetry_order
_atom_site_calc_flag
_atom_site_refinement_flags_posn
_atom_site_refinement_flags_adp
_atom_site_refinement_flags_occupancy
_atom_site_disorder_assembly
_atom_site_disorder_group
Ge1 Ge 0.2549(5) 0.2487(4) -0.00096(7) 0.0157(7) Uani 0.5 1 d D . P . .
O1 O 0.2056(2) 0.26377(10) -0.1568(6) 0.0226(10) Uani 0.5 1 d D U P A 1
H1 H 0.180(3) 0.2751(15) -0.108(9) 0.02(2) Uiso 0.5 1 d D . P B 1
H2 H 0.204(3) 0.2667(18) -0.082(11) 0.022(3) Uiso 0.5 1 d D U P C 2
C1 C 0.30377(13) 0.28171(7) 0.1016(4) 0.0152(6) Uani 1 1 d . . . . .
C2 C 0.29093(14) 0.31277(7) 0.0762(4) 0.0172(6) Uani 1 1 d . . . . .
C3 C 0.33429(15) 0.33462(7) 0.1286(4) 0.0224(7) Uani 1 1 d . . . . .
H3 H 0.3248 0.3553 0.1108 0.012(8) Uiso 1 1 calc R . . . .
C4 C 0.39087(15) 0.32686(7) 0.2059(5) 0.0273(8) Uani 1 1 d . . . . .
H4 H 0.4196 0.3420 0.2435 0.029(10) Uiso 1 1 calc R . . . .
C5 C 0.40477(15) 0.29659(7) 0.2273(5) 0.0273(7) Uani 1 1 d . . . . .
H5 H 0.4436 0.2910 0.2798 0.020(9) Uiso 1 1 calc R . . . .
C6 C 0.36306(14) 0.27399(7) 0.1735(4) 0.0195(6) Uani 1 1 d . . . . .
C7 C 0.23320(12) 0.32520(6) -0.0104(4) 0.0161(6) Uani 1 1 d . . . . .
C8 C 0.18460(13) 0.33872(6) 0.0829(4) 0.0169(6) Uani 1 1 d . . . . .
C9 C 0.13154(13) 0.35100(6) 0.0024(5) 0.0191(6) Uani 1 1 d . . . . .
H9 H 0.0981 0.3598 0.0647 0.028(10) Uiso 1 1 calc R . . . .
C10 C 0.12661(14) 0.35058(7) -0.1657(4) 0.0204(6) Uani 1 1 d . . . . .
C11 C 0.17737(15) 0.33886(7) -0.2553(5) 0.0219(6) Uani 1 1 d . . . . .
H11 H 0.1753 0.3393 -0.3710 0.037(12) Uiso 1 1 calc R . . . .
C12 C 0.23108(15) 0.32648(7) -0.1804(4) 0.0200(6) Uani 1 1 d . . . . .
C13 C 0.18988(14) 0.34125(7) 0.2652(4) 0.0197(6) Uani 1 1 d . . . . .
H13A H 0.2214 0.3568 0.2930 0.030(10) Uiso 1 1 calc R . . . .
H13B H 0.2035 0.3219 0.3106 0.028(11) Uiso 1 1 calc R . . . .
H13C H 0.1481 0.3468 0.3108 0.021(9) Uiso 1 1 calc R . . . .
C14 C 0.06745(15) 0.36259(8) -0.2492(5) 0.0307(7) Uani 1 1 d . . . . .
H14A H 0.0371 0.3699 -0.1669 0.046 Uiso 0.7 1 d R U P D 1
H14B H 0.0794 0.3792 -0.3216 0.046 Uiso 0.7 1 d R U P D 1
H14C H 0.0474 0.3465 -0.3131 0.046 Uiso 0.7 1 d R U P D 1
H14D H 0.0722 0.3605 -0.3675 0.046 Uiso 0.3 1 d R U P E 2
H14E H 0.0299 0.3512 -0.2128 0.046 Uiso 0.3 1 d R U P E 2
H14F H 0.0619 0.3839 -0.2213 0.046 Uiso 0.3 1 d R U P E 2
C15 C 0.28584(17) 0.31471(8) -0.2830(4) 0.0284(8) Uani 1 1 d . . . . .
H15A H 0.3254 0.3254 -0.2538 0.058(15) Uiso 1 1 calc R . . . .
H15B H 0.2763 0.3180 -0.3986 0.031(10) Uiso 1 1 calc R . . . .
H15C H 0.2913 0.2931 -0.2630 0.040(11) Uiso 1 1 calc R . . . .
C16 C 0.39018(14) 0.24278(7) 0.1951(4) 0.0190(6) Uani 1 1 d . . . . .
C17 C 0.43042(14) 0.23085(7) 0.0737(4) 0.0201(6) Uani 1 1 d . . . . .
C18 C 0.46686(14) 0.20542(7) 0.1105(4) 0.0211(6) Uani 1 1 d . . . . .
H18 H 0.4932 0.1970 0.0278 0.029(11) Uiso 1 1 calc R . . . .
C19 C 0.46626(13) 0.19199(6) 0.2629(5) 0.0235(7) Uani 1 1 d . . . . .
C20 C 0.42567(15) 0.20389(7) 0.3802(5) 0.0238(7) Uani 1 1 d . . . . .
H20 H 0.4240 0.1947 0.4848 0.026(9) Uiso 1 1 calc R . . . .
C21 C 0.38717(14) 0.22899(7) 0.3489(4) 0.0217(7) Uani 1 1 d . . . . .
C22 C 0.43727(16) 0.24504(8) -0.0921(5) 0.0275(7) Uani 1 1 d . . . . .
H22A H 0.4808 0.2530 -0.1047 0.065(17) Uiso 1 1 calc R . . . .
H22B H 0.4063 0.2615 -0.1032 0.040(13) Uiso 1 1 calc R . . . .
H22C H 0.4292 0.2299 -0.1764 0.08(2) Uiso 1 1 calc R . . . .
C23 C 0.50976(17) 0.16567(8) 0.3011(5) 0.0311(9) Uani 1 1 d . . . . .
H23A H 0.5210 0.1552 0.1997 0.070(18) Uiso 1 1 calc R . . . .
H23B H 0.4876 0.1517 0.3744 0.069(17) Uiso 1 1 calc R . . . .
H23C H 0.5489 0.1730 0.3538 0.069(17) Uiso 1 1 calc R . . . .
C24 C 0.34596(17) 0.24183(9) 0.4835(5) 0.0346(8) Uani 1 1 d . . . . .
H24A H 0.3383 0.2263 0.5662 0.061(16) Uiso 1 1 calc R . . . .
H24B H 0.3049 0.2485 0.4380 0.071(19) Uiso 1 1 calc R . . . .
H24C H 0.3679 0.2590 0.5335 0.056(15) Uiso 1 1 calc R . . . .

loop_
_atom_site_aniso_label
_atom_site_aniso_U_11
_atom_site_aniso_U_22
_atom_site_aniso_U_33
_atom_site_aniso_U_23
_atom_site_aniso_U_13
_atom_site_aniso_U_12
Ge1 0.017(3) 0.014(2) 0.0161(2) -0.0001(7) -0.0003(8) -0.0048(15)
O1 0.026(2) 0.0167(19) 0.025(2) 0.0041(18) -0.0086(18) -0.0047(17)
C1 0.0147(12) 0.0139(13) 0.0170(16) -0.0019(11) -0.0005(11) -0.0025(11)
C2 0.0167(13) 0.0146(14) 0.0203(16) 0.0005(11) -0.0018(11) 0.0001(11)
C3 0.0212(15) 0.0144(14) 0.032(2) -0.0021(13) -0.0019(13) 0.0029(12)
C4 0.0209(15) 0.0181(15) 0.043(2) -0.0058(14) -0.0090(14) -0.0026(12)
C5 0.0211(14) 0.0211(15) 0.040(2) -0.0020(14) -0.0104(14) 0.0026(12)
C6 0.0177(13) 0.0167(14) 0.0239(17) -0.0004(12) -0.0026(12) 0.0013(12)
C7 0.0178(13) 0.0110(12) 0.0196(16) 0.0028(13) -0.0053(15) -0.0009(10)
C8 0.0190(14) 0.0099(13) 0.0220(17) 0.0018(11) -0.0009(11) -0.0031(11)
C9 0.0175(12) 0.0136(13) 0.0262(17) -0.0004(13) -0.0018(12) -0.0002(10)
C10 0.0200(13) 0.0151(14) 0.0261(18) 0.0020(12) -0.0062(12) 0.0002(12)
C11 0.0288(15) 0.0187(14) 0.0182(17) 0.0013(13) -0.0066(14) -0.0010(12)
C12 0.0238(15) 0.0120(14) 0.0241(17) -0.0004(12) -0.0005(13) 0.0015(12)
C13 0.0202(13) 0.0172(14) 0.0216(17) -0.0011(13) -0.0023(12) 0.0004(11)
C14 0.0277(15) 0.0330(17) 0.031(2) 0.0003(17) -0.0115(16) 0.0068(13)
C15 0.0322(16) 0.0296(18) 0.023(2) 0.0008(13) 0.0015(13) 0.0095(14)
C16 0.0147(13) 0.0138(13) 0.0285(19) -0.0004(12) -0.0051(12) 0.0001(11)
C17 0.0145(13) 0.0184(15) 0.0275(18) 0.0009(12) -0.0019(12) -0.0022(12)
C18 0.0156(13) 0.0166(14) 0.0311(19) -0.0030(13) 0.0007(12) 0.0007(11)
C19 0.0172(13) 0.0138(13) 0.039(2) 0.0039(14) -0.0078(14) -0.0016(11)
C20 0.0208(15) 0.0218(15) 0.029(2) 0.0073(13) -0.0028(13) -0.0007(12)
C21 0.0188(15) 0.0191(15) 0.0273(19) 0.0030(13) -0.0022(12) 0.0005(12)
C22 0.0221(15) 0.0309(17) 0.029(2) 0.0067(15) 0.0051(13) 0.0055(13)
C23 0.0249(16) 0.0212(17) 0.047(3) 0.0056(14) -0.0051(14) 0.0044(13)
C24 0.0327(17) 0.042(2) 0.029(2) 0.0075(19) 0.0023(17) 0.0130(15)

loop_
_atom_type_symbol
_atom_type_description
_atom_type_scat_dispersion_real
_atom_type_scat_dispersion_imag
_atom_type_scat_source
C C 0.0181 0.0091 'International Tables Vol C Tables 4.2.6.8 and 6.1.1.4'
H H 0.0000 0.0000 'International Tables Vol C Tables 4.2.6.8 and 6.1.1.4'
O O 0.0492 0.0322 'International Tables Vol C Tables 4.2.6.8 and 6.1.1.4'
Ge Ge -1.0885 0.8855 'International Tables Vol C Tables 4.2.6.8 and 6.1.1.4'

loop_
_geom_angle_atom_site_label_1
_geom_angle_atom_site_label_2
_geom_angle_atom_site_label_3
_geom_angle
_geom_angle_site_symmetry_1
_geom_angle_site_symmetry_3
Ge1 Ge1 O1 127.7(8) 14 14
Ge1 Ge1 O1 46.3(8) 14 .
O1 Ge1 O1 81.7(4) 14 .
Ge1 Ge1 C1 95(8) 14 .
O1 Ge1 C1 109.1(8) 14 .
O1 Ge1 C1 109.2(8) . .
Ge1 Ge1 C1 78(8) 14 14
O1 Ge1 C1 114.2(9) 14 14
O1 Ge1 C1 101.7(7) . 14
C1 Ge1 C1 129.48(19) . 14
C1 Ge1 H2 99(4) . .
C1 Ge1 H2 96(4) 14 .
Ge1 O1 H1 99(6) 14 .
Ge1 O1 H1 104(6) . .
C6 C1 C2 117.5(3) . .
C6 C1 Ge1 116.8(3) . .
C2 C1 Ge1 124.1(3) . .
C6 C1 Ge1 123.1(3) . 14
C2 C1 Ge1 118.5(3) . 14
C3 C2 C1 120.5(3) . .
C3 C2 C7 114.3(3) . .
C1 C2 C7 125.2(3) . .
C4 C3 C2 121.5(3) . .
C4 C3 H3 119.3 . .
C2 C3 H3 119.3 . .
C3 C4 C5 118.6(3) . .
C3 C4 H4 120.7 . .
C5 C4 H4 120.7 . .
C4 C5 C6 121.6(3) . .
C4 C5 H5 119.2 . .
C6 C5 H5 119.2 . .
C5 C6 C1 120.2(3) . .
C5 C6 C16 112.8(3) . .
C1 C6 C16 126.9(3) . .
C12 C7 C8 120.2(3) . .
C12 C7 C2 120.8(3) . .
C8 C7 C2 118.6(3) . .
C9 C8 C7 118.7(3) . .
C9 C8 C13 119.9(3) . .
C7 C8 C13 121.4(3) . .
C10 C9 C8 121.6(3) . .
C10 C9 H9 119.2 . .
C8 C9 H9 119.2 . .
C9 C10 C11 118.4(3) . .
C9 C10 C14 120.6(3) . .
C11 C10 C14 121.0(3) . .
C10 C11 C12 121.9(3) . .
C10 C11 H11 119.1 . .
C12 C11 H11 119.1 . .
C11 C12 C7 118.9(3) . .
C11 C12 C15 119.9(3) . .
C7 C12 C15 121.2(3) . .
C8 C13 H13A 109.5 . .
C8 C13 H13B 109.5 . .
H13A C13 H13B 109.5 . .
C8 C13 H13C 109.5 . .
H13A C13 H13C 109.5 . .
H13B C13 H13C 109.5 . .
C10 C14 H14A 109.4 . .
C10 C14 H14B 109.5 . .
H14A C14 H14B 109.5 . .
C10 C14 H14C 109.5 . .
H14A C14 H14C 109.5 . .
H14B C14 H14C 109.5 . .
C10 C14 H14D 109.5 . .
C10 C14 H14E 109.5 . .
H14D C14 H14E 109.5 . .
C10 C14 H14F 109.4 . .
H14D C14 H14F 109.5 . .
H14E C14 H14F 109.5 . .
C12 C15 H15A 109.5 . .
C12 C15 H15B 109.5 . .
H15A C15 H15B 109.5 . .
C12 C15 H15C 109.5 . .
H15A C15 H15C 109.5 . .
H15B C15 H15C 109.5 . .
C21 C16 C17 119.9(3) . .
C21 C16 C6 119.3(3) . .
C17 C16 C6 119.1(3) . .
C18 C17 C16 118.5(3) . .
C18 C17 C22 118.8(3) . .
C16 C17 C22 122.6(3) . .
C19 C18 C17 122.6(3) . .
C19 C18 H18 118.7 . .
C17 C18 H18 118.7 . .
C18 C19 C20 117.9(3) . .
C18 C19 C23 120.9(3) . .
C20 C19 C23 121.1(3) . .
C19 C20 C21 121.8(3) . .
C19 C20 H20 119.1 . .
C21 C20 H20 119.1 . .
C20 C21 C16 119.1(3) . .
C20 C21 C24 119.6(3) . .
C16 C21 C24 121.2(3) . .
C17 C22 H22A 109.5 . .
C17 C22 H22B 109.5 . .
H22A C22 H22B 109.5 . .
C17 C22 H22C 109.5 . .
H22A C22 H22C 109.5 . .
H22B C22 H22C 109.5 . .
C19 C23 H23A 109.5 . .
C19 C23 H23B 109.5 . .
H23A C23 H23B 109.5 . .
C19 C23 H23C 109.5 . .
H23A C23 H23C 109.5 . .
H23B C23 H23C 109.5 . .
C21 C24 H24A 109.5 . .
C21 C24 H24B 109.5 . .
H24A C24 H24B 109.5 . .
C21 C24 H24C 109.5 . .
H24A C24 H24C 109.5 . .
H24B C24 H24C 109.5 . .

loop_
_geom_bond_atom_site_label_1
_geom_bond_atom_site_label_2
_geom_bond_distance
_geom_bond_site_symmetry_2
Ge1 Ge1 0.232(15) 14
Ge1 O1 1.619(8) 14
Ge1 O1 1.770(4) .
Ge1 C1 1.972(17) .
Ge1 C1 2.007(17) 14
Ge1 H2 1.489(14) .
O1 Ge1 1.619(8) 14
O1 H1 0.840(14) .
C1 C6 1.412(4) .
C1 C2 1.419(4) .
C1 Ge1 2.007(17) 14
C2 C3 1.394(4) .
C2 C7 1.503(4) .
C3 C4 1.383(4) .
C3 H3 0.9500 .
C4 C5 1.385(5) .
C4 H4 0.9500 .
C5 C6 1.399(4) .
C5 H5 0.9500 .
C6 C16 1.506(4) .
C7 C12 1.396(5) .
C7 C8 1.405(4) .
C8 C9 1.400(4) .
C8 C13 1.503(5) .
C9 C10 1.382(5) .
C9 H9 0.9500 .
C10 C11 1.390(5) .
C10 C14 1.509(4) .
C11 C12 1.391(4) .
C11 H11 0.9500 .
C12 C15 1.512(5) .
C13 H13A 0.9800 .
C13 H13B 0.9800 .
C13 H13C 0.9800 .
C14 H14A 0.9800 .
C14 H14B 0.9800 .
C14 H14C 0.9800 .
C14 H14D 0.9800 .
C14 H14E 0.9800 .
C14 H14F 0.9800 .
C15 H15A 0.9800 .
C15 H15B 0.9800 .
C15 H15C 0.9800 .
C16 C21 1.403(5) .
C16 C17 1.406(5) .
C17 C18 1.393(4) .
C17 C22 1.506(5) .
C18 C19 1.384(5) .
C18 H18 0.9500 .
C19 C20 1.386(5) .
C19 C23 1.512(4) .
C20 C21 1.397(4) .
C20 H20 0.9500 .
C21 C24 1.510(5) .
C22 H22A 0.9800 .
C22 H22B 0.9800 .
C22 H22C 0.9800 .
C23 H23A 0.9800 .
C23 H23B 0.9800 .
C23 H23C 0.9800 .
C24 H24A 0.9800 .
C24 H24B 0.9800 .
C24 H24C 0.9800 .

loop_
_geom_torsion_atom_site_label_1
_geom_torsion_atom_site_label_2
_geom_torsion_atom_site_label_3
_geom_torsion_atom_site_label_4
_geom_torsion
_geom_torsion_site_symmetry_1
_geom_torsion_site_symmetry_4
O1 Ge1 O1 Ge1 174(13) 14 14
C1 Ge1 O1 Ge1 -79(12) . 14
C1 Ge1 O1 Ge1 61(12) 14 14
C6 C1 C2 C3 -3.2(5) . .
Ge1 C1 C2 C3 -168.3(4) . .
Ge1 C1 C2 C3 -172.5(3) 14 .
C6 C1 C2 C7 174.8(3) . .
Ge1 C1 C2 C7 9.7(5) . .
Ge1 C1 C2 C7 5.6(5) 14 .
C1 C2 C3 C4 0.2(5) . .
C7 C2 C3 C4 -178.0(3) . .
C2 C3 C4 C5 1.6(6) . .
C3 C4 C5 C6 -0.3(6) . .
C4 C5 C6 C1 -2.8(6) . .
C4 C5 C6 C16 174.7(3) . .
C2 C1 C6 C5 4.4(5) . .
Ge1 C1 C6 C5 170.6(4) . .
Ge1 C1 C6 C5 173.2(4) 14 .
C2 C1 C6 C16 -172.7(3) . .
Ge1 C1 C6 C16 -6.5(5) . .
Ge1 C1 C6 C16 -4.0(5) 14 .
C3 C2 C7 C12 96.6(4) . .
C1 C2 C7 C12 -81.5(4) . .
C3 C2 C7 C8 -76.1(4) . .
C1 C2 C7 C8 105.8(4) . .
C12 C7 C8 C9 5.7(4) . .
C2 C7 C8 C9 178.4(2) . .
C12 C7 C8 C13 -171.9(3) . .
C2 C7 C8 C13 0.8(4) . .
C7 C8 C9 C10 -1.2(4) . .
C13 C8 C9 C10 176.4(3) . .
C8 C9 C10 C11 -3.0(4) . .
C8 C9 C10 C14 177.0(3) . .
C9 C10 C11 C12 2.9(5) . .
C14 C10 C11 C12 -177.1(3) . .
C10 C11 C12 C7 1.5(5) . .
C10 C11 C12 C15 -178.5(3) . .
C8 C7 C12 C11 -5.8(4) . .
C2 C7 C12 C11 -178.4(3) . .
C8 C7 C12 C15 174.1(3) . .
C2 C7 C12 C15 1.6(4) . .
C5 C6 C16 C21 80.5(4) . .
C1 C6 C16 C21 -102.2(4) . .
C5 C6 C16 C17 -85.2(4) . .
C1 C6 C16 C17 92.1(4) . .
C21 C16 C17 C18 -0.3(4) . .
C6 C16 C17 C18 165.2(3) . .
C21 C16 C17 C22 -178.3(3) . .
C6 C16 C17 C22 -12.7(4) . .
C16 C17 C18 C19 -1.8(5) . .
C22 C17 C18 C19 176.2(3) . .
C17 C18 C19 C20 2.5(5) . .
C17 C18 C19 C23 -176.0(3) . .
C18 C19 C20 C21 -1.2(5) . .
C23 C19 C20 C21 177.3(3) . .
C19 C20 C21 C16 -0.8(5) . .
C19 C20 C21 C24 -177.4(3) . .
C17 C16 C21 C20 1.6(5) . .
C6 C16 C21 C20 -164.0(3) . .
C17 C16 C21 C24 178.1(3) . .
C6 C16 C21 C24 12.5(4) . .
